data_4063108
loop_
_publ_author_name
'J. I. van der Vlugt'
'R. Sablong'
'P. C. M. M. Magusin'
'A. M. Mills'
'A. L. Spek'
'D. Vogt'

_publ_section_title
;
Rhodium Complexes of Sterically Demanding Diphosphonites: Coordination
Chemistry and Catalysis
;
_journal_name_full Organometallics
_journal_page_first 3177
_journal_paper_doi 10.1021/om0498899
_journal_volume 23
_journal_year 2004
_chemical_formula_moiety 'C72 H92 Cl O6 P2 Rh'
_chemical_formula_sum 'C72 H92 Cl O6 P2 Rh'
_chemical_formula_weight 1253.76
_space_group_IT_number 62
_space_group_name_Hall '-P 2ac 2n'
_space_group_name_H-M_alt 'P n m a'
_symmetry_cell_setting orthorhombic
_symmetry_space_group_name_Hall '-P 2ac 2n'
_symmetry_space_group_name_H-M 'P n m a'
_cell_angle_alpha 90.00
_cell_angle_beta 90.00
_cell_angle_gamma 90.00
_cell_formula_units_Z 4
_cell_length_a 20.7367(2)
_cell_length_b 30.4055(3)
_cell_length_c 12.5622(1)
_cell_measurement_temperature 150(2)
_cell_volume 7920.59(13)
_diffrn_ambient_temperature 150(2)
_exptl_crystal_density_diffrn 1.051
_cod_database_code 4063108

loop_
_symmetry_equiv_pos_as_xyz
'x, y, z'
'-x+1/2, -y, z+1/2'
'x+1/2, -y+1/2, -z+1/2'
'-x, y+1/2, -z'
'-x, -y, -z'
'x-1/2, y, -z-1/2'
'-x-1/2, y-1/2, z-1/2'
'x, -y-1/2, z'

loop_
_atom_site_label
_atom_site_type_symbol
_atom_site_fract_x
_atom_site_fract_y
_atom_site_fract_z
_atom_site_U_iso_or_equiv
_atom_site_adp_type
_atom_site_occupancy
_atom_site_symmetry_multiplicity
_atom_site_calc_flag
_atom_site_refinement_flags
_atom_site_disorder_assembly
_atom_site_disorder_group
Rh1 Rh 0.107627(9) 0.2500 0.991144(15) 0.01847(7) Uani 1 2 d S . .
Cl1 Cl 0.04834(3) 0.2500 1.15406(5) 0.02727(15) Uani 1 2 d S . .
P1 P 0.08072(2) 0.178411(16) 0.97459(4) 0.01841(11) Uani 1 1 d . . .
O1 O 0.19169(12) 0.2500 0.7999(2) 0.0458(6) Uani 1 2 d S . .
O2 O 0.10885(6) 0.15510(4) 0.86732(10) 0.0215(3) Uani 1 1 d . . .
O3 O 0.09179(6) 0.14180(4) 1.06650(10) 0.0212(3) Uani 1 1 d . . .
O4 O -0.01608(8) 0.2500 0.92180(15) 0.0209(4) Uani 1 2 d S . .
C1 C 0.15993(13) 0.2500 0.8742(2) 0.0260(6) Uani 1 2 d S . .
C2 C -0.00751(9) 0.17450(7) 0.96899(14) 0.0217(4) Uani 1 1 d . . .
C3 C -0.04657(8) 0.21099(6) 0.94764(14) 0.0210(4) Uani 1 1 d . . .
C4 C -0.11397(9) 0.20924(7) 0.94754(16) 0.0260(4) Uani 1 1 d . . .
C5 C -0.14222(10) 0.16855(8) 0.96887(18) 0.0336(5) Uani 1 1 d . . .
H5 H -0.1879 0.1662 0.9698 0.040 Uiso 1 1 calc R . .
C6 C -0.10510(10) 0.13144(9) 0.98881(19) 0.0357(5) Uani 1 1 d . . .
H6 H -0.1254 0.1039 1.0018 0.043 Uiso 1 1 calc R . .
C7 C -0.03794(10) 0.13457(7) 0.98978(16) 0.0280(4) Uani 1 1 d . . .
H7 H -0.0127 0.1092 1.0048 0.034 Uiso 1 1 calc R . .
C8 C -0.15200(13) 0.2500 0.9152(2) 0.0292(6) Uani 1 2 d S . .
C9 C -0.22013(15) 0.2500 0.9629(4) 0.0479(9) Uani 1 2 d S . .
H9A H -0.2433 0.2237 0.9391 0.072 Uiso 1 1 d R . .
H9B H -0.2173 0.2500 1.0407 0.072 Uiso 1 2 d SR . .
C10 C -0.15728(17) 0.2500 0.7916(3) 0.0392(8) Uani 1 2 d S . .
H10A H -0.1806 0.2237 0.7682 0.059 Uiso 1 1 d R . .
H10B H -0.1139 0.2500 0.7605 0.059 Uiso 1 2 d SR . .
C11 C 0.08338(8) 0.11445(6) 0.83437(14) 0.0200(4) Uani 1 1 d . . .
C12 C 0.04903(9) 0.11153(6) 0.73785(14) 0.0221(4) Uani 1 1 d . . .
C13 C 0.01897(9) 0.07131(7) 0.71765(14) 0.0233(4) Uani 1 1 d . . .
H13 H -0.0064 0.0687 0.6550 0.028 Uiso 1 1 calc R . .
C14 C 0.02413(8) 0.03472(6) 0.78444(14) 0.0206(4) Uani 1 1 d . . .
C15 C 0.06481(8) 0.03805(6) 0.87227(14) 0.0198(4) Uani 1 1 d . . .
H15 H 0.0720 0.0129 0.9157 0.024 Uiso 1 1 calc R . .
C16 C 0.09521(8) 0.07773(6) 0.89756(14) 0.0196(4) Uani 1 1 d . . .
C17 C 0.14182(9) 0.07840(7) 0.98856(14) 0.0198(4) Uani 1 1 d . . .
C18 C 0.18681(9) 0.04412(7) 0.99501(14) 0.0215(4) Uani 1 1 d . . .
H18 H 0.1884 0.0229 0.9396 0.026 Uiso 1 1 calc R . .
C19 C 0.22934(8) 0.04028(6) 1.08056(15) 0.0224(4) Uani 1 1 d . . .
C20 C 0.22608(9) 0.07272(7) 1.15907(14) 0.0236(4) Uani 1 1 d . . .
H20 H 0.2551 0.0707 1.2173 0.028 Uiso 1 1 calc R . .
C21 C 0.18267(9) 0.10798(6) 1.15724(14) 0.0214(4) Uani 1 1 d . . .
C22 C 0.14093(8) 0.11003(6) 1.06921(14) 0.0194(4) Uani 1 1 d . . .
C23 C 0.04692(10) 0.14921(7) 0.65562(15) 0.0280(4) Uani 1 1 d . . .
C24 C 0.11649(12) 0.16196(9) 0.62590(18) 0.0408(6) Uani 1 1 d . . .
H24A H 0.1157 0.1857 0.5732 0.061 Uiso 1 1 calc R . .
H24B H 0.1387 0.1364 0.5959 0.061 Uiso 1 1 calc R . .
H24C H 0.1394 0.1719 0.6897 0.061 Uiso 1 1 calc R . .
C25 C 0.01302(13) 0.13443(8) 0.55229(16) 0.0375(5) Uani 1 1 d . . .
H25A H 0.0125 0.1588 0.5013 0.056 Uiso 1 1 calc R . .
H25B H -0.0314 0.1256 0.5685 0.056 Uiso 1 1 calc R . .
H25C H 0.0363 0.1095 0.5215 0.056 Uiso 1 1 calc R . .
C26 C 0.01029(13) 0.18918(8) 0.69809(18) 0.0396(5) Uani 1 1 d . . .
H26A H 0.0098 0.2123 0.6438 0.059 Uiso 1 1 calc R . .
H26B H 0.0317 0.2002 0.7624 0.059 Uiso 1 1 calc R . .
H26C H -0.0341 0.1807 0.7153 0.059 Uiso 1 1 calc R . .
C27 C -0.01548(9) -0.00671(7) 0.76087(14) 0.0231(4) Uani 1 1 d . . .
C28 C 0.00340(10) -0.04519(7) 0.83340(16) 0.0299(4) Uani 1 1 d . . .
H28A H -0.0231 -0.0709 0.8160 0.045 Uiso 1 1 calc R . .
H28B H -0.0037 -0.0369 0.9079 0.045 Uiso 1 1 calc R . .
H28C H 0.0490 -0.0523 0.8227 0.045 Uiso 1 1 calc R . .
C29 C -0.00667(11) -0.02106(7) 0.64450(16) 0.0315(5) Uani 1 1 d . . .
H29A H -0.0185 0.0033 0.5972 0.047 Uiso 1 1 calc R . .
H29B H -0.0344 -0.0464 0.6298 0.047 Uiso 1 1 calc R . .
H29C H 0.0385 -0.0292 0.6323 0.047 Uiso 1 1 calc R . .
C30 C -0.08675(10) 0.00427(8) 0.7806(2) 0.0361(5) Uani 1 1 d . . .
H30A H -0.0995 0.0290 0.7352 0.054 Uiso 1 1 calc R . .
H30B H -0.0929 0.0123 0.8555 0.054 Uiso 1 1 calc R . .
H30C H -0.1133 -0.0214 0.7637 0.054 Uiso 1 1 calc R . .
C31 C 0.27670(9) 0.00162(7) 1.08501(16) 0.0281(4) Uani 1 1 d . . .
C32 C 0.24022(11) -0.04187(8) 1.0663(2) 0.0410(6) Uani 1 1 d . . .
H32A H 0.2707 -0.0665 1.0695 0.062 Uiso 1 1 calc R . .
H32B H 0.2196 -0.0412 0.9961 0.062 Uiso 1 1 calc R . .
H32C H 0.2072 -0.0456 1.1214 0.062 Uiso 1 1 calc R . .
C33 C 0.32770(12) 0.00716(11) 0.9979(2) 0.0467(7) Uani 1 1 d . . .
H33A H 0.3582 -0.0174 1.0010 0.070 Uiso 1 1 calc R . .
H33B H 0.3509 0.0348 1.0089 0.070 Uiso 1 1 calc R . .
H33C H 0.3066 0.0076 0.9281 0.070 Uiso 1 1 calc R . .
C34 C 0.31042(12) -0.00175(9) 1.19334(19) 0.0425(6) Uani 1 1 d . . .
H34A H 0.3402 -0.0268 1.1928 0.064 Uiso 1 1 calc R . .
H34B H 0.2781 -0.0061 1.2493 0.064 Uiso 1 1 calc R . .
H34C H 0.3345 0.0254 1.2072 0.064 Uiso 1 1 calc R . .
C35 C 0.18163(10) 0.14212(7) 1.24831(15) 0.0266(4) Uani 1 1 d . . .
C36 C 0.20396(11) 0.18685(7) 1.20595(18) 0.0356(5) Uani 1 1 d . . .
H36A H 0.1756 0.1961 1.1477 0.053 Uiso 1 1 calc R . .
H36B H 0.2483 0.1844 1.1797 0.053 Uiso 1 1 calc R . .
H36C H 0.2022 0.2086 1.2634 0.053 Uiso 1 1 calc R . .
C37 C 0.22687(12) 0.12890(8) 1.34000(17) 0.0395(5) Uani 1 1 d . . .
H37A H 0.2248 0.1512 1.3963 0.059 Uiso 1 1 calc R . .
H37B H 0.2712 0.1268 1.3134 0.059 Uiso 1 1 calc R . .
H37C H 0.2134 0.1004 1.3687 0.059 Uiso 1 1 calc R . .
C38 C 0.11330(11) 0.14587(9) 1.29730(17) 0.0357(5) Uani 1 1 d . . .
H38A H 0.0824 0.1542 1.2418 0.054 Uiso 1 1 calc R . .
H38B H 0.1135 0.1683 1.3533 0.054 Uiso 1 1 calc R . .
H38C H 0.1008 0.1175 1.3278 0.054 Uiso 1 1 calc R . .

loop_
_atom_site_aniso_label
_atom_site_aniso_U_11
_atom_site_aniso_U_22
_atom_site_aniso_U_33
_atom_site_aniso_U_23
_atom_site_aniso_U_13
_atom_site_aniso_U_12
Rh1 0.01591(11) 0.01972(13) 0.01980(11) 0.000 -0.00095(7) 0.000
Cl1 0.0287(3) 0.0315(4) 0.0216(3) 0.000 0.0027(2) 0.000
P1 0.0173(2) 0.0198(3) 0.0181(2) -0.00019(17) -0.00068(16) -0.00005(17)
O1 0.0407(13) 0.0501(15) 0.0465(14) 0.000 0.0215(11) 0.000
O2 0.0237(6) 0.0216(7) 0.0193(6) -0.0019(5) 0.0008(5) -0.0019(5)
O3 0.0217(6) 0.0234(7) 0.0186(6) 0.0002(5) 0.0008(5) 0.0031(5)
O4 0.0151(8) 0.0221(10) 0.0257(9) 0.000 -0.0003(7) 0.000
C1 0.0200(12) 0.0264(15) 0.0317(14) 0.000 0.0044(11) 0.000
C2 0.0202(8) 0.0270(10) 0.0180(8) 0.0000(7) -0.0015(7) -0.0033(7)
C3 0.0180(8) 0.0261(10) 0.0189(8) 0.0003(7) -0.0018(6) -0.0035(7)
C4 0.0180(8) 0.0349(12) 0.0251(9) -0.0007(8) -0.0006(7) -0.0015(8)
C5 0.0190(9) 0.0412(13) 0.0406(12) 0.0038(10) 0.0001(8) -0.0084(9)
C6 0.0272(11) 0.0325(13) 0.0473(13) 0.0087(10) -0.0002(9) -0.0099(9)
C7 0.0254(10) 0.0276(11) 0.0309(10) 0.0043(8) -0.0009(8) -0.0044(8)
C8 0.0150(12) 0.0354(16) 0.0371(15) 0.000 -0.0049(11) 0.000
C9 0.0170(14) 0.046(2) 0.081(3) 0.000 0.0039(15) 0.000
C10 0.0396(17) 0.0382(19) 0.0398(17) 0.000 -0.0184(14) 0.000
C11 0.0204(8) 0.0212(9) 0.0184(8) -0.0029(7) 0.0009(6) -0.0005(7)
C12 0.0249(9) 0.0234(10) 0.0178(8) -0.0006(7) 0.0010(7) 0.0022(7)
C13 0.0233(9) 0.0291(10) 0.0175(8) -0.0013(7) -0.0019(7) -0.0005(8)
C14 0.0192(8) 0.0237(10) 0.0189(8) -0.0026(7) 0.0019(7) 0.0005(7)
C15 0.0188(8) 0.0217(9) 0.0190(8) 0.0003(7) 0.0013(6) 0.0031(7)
C16 0.0181(8) 0.0237(10) 0.0170(8) -0.0021(7) -0.0001(6) 0.0008(7)
C17 0.0184(8) 0.0222(10) 0.0187(8) 0.0011(7) -0.0007(6) -0.0018(7)
C18 0.0192(8) 0.0243(10) 0.0211(8) -0.0019(7) 0.0007(7) 0.0001(7)
C19 0.0159(8) 0.0270(10) 0.0243(9) 0.0019(7) 0.0006(7) -0.0006(7)
C20 0.0182(8) 0.0318(11) 0.0208(8) 0.0003(7) -0.0033(7) -0.0012(7)
C21 0.0217(8) 0.0248(10) 0.0175(8) 0.0003(7) -0.0003(6) -0.0022(7)
C22 0.0177(8) 0.0200(9) 0.0203(8) 0.0010(7) 0.0004(6) 0.0007(7)
C23 0.0408(11) 0.0267(11) 0.0165(8) 0.0012(7) -0.0021(8) -0.0009(9)
C24 0.0495(13) 0.0474(15) 0.0256(10) 0.0051(10) 0.0045(9) -0.0124(11)
C25 0.0555(14) 0.0368(13) 0.0203(9) 0.0040(9) -0.0087(9) -0.0022(11)
C26 0.0636(15) 0.0279(12) 0.0274(11) 0.0018(9) -0.0074(10) 0.0096(11)
C27 0.0219(8) 0.0276(10) 0.0196(8) -0.0013(7) -0.0010(7) -0.0040(7)
C28 0.0349(10) 0.0247(11) 0.0299(10) 0.0000(8) -0.0025(8) -0.0064(9)
C29 0.0388(11) 0.0326(12) 0.0231(9) -0.0050(8) -0.0024(8) -0.0070(9)
C30 0.0221(10) 0.0402(13) 0.0460(13) 0.0013(10) 0.0028(9) -0.0045(9)
C31 0.0211(9) 0.0365(12) 0.0267(9) -0.0006(8) -0.0013(7) 0.0083(8)
C32 0.0359(12) 0.0349(13) 0.0522(14) -0.0043(11) -0.0059(10) 0.0120(10)
C33 0.0281(11) 0.0646(19) 0.0475(14) 0.0085(12) 0.0117(10) 0.0172(12)
C34 0.0412(13) 0.0506(15) 0.0357(12) -0.0005(11) -0.0127(10) 0.0193(11)
C35 0.0287(9) 0.0295(11) 0.0215(9) -0.0029(8) -0.0060(7) 0.0012(8)
C36 0.0419(12) 0.0293(12) 0.0355(11) -0.0044(9) -0.0079(9) -0.0048(10)
C37 0.0487(13) 0.0429(14) 0.0269(10) -0.0087(9) -0.0162(10) 0.0073(11)
C38 0.0377(11) 0.0473(14) 0.0223(10) -0.0090(9) 0.0019(8) 0.0022(10)

loop_
_geom_bond_atom_site_label_1
_geom_bond_atom_site_label_2
_geom_bond_distance
_geom_bond_site_symmetry_2
_geom_bond_publ_flag
Rh1 C1 1.826(3) . ?
Rh1 P1 2.2567(5) . ?
Rh1 P1 2.2567(5) 8_565 ?
Rh1 Cl1 2.3875(7) . ?
P1 O3 1.6202(14) . ?
P1 O2 1.6304(13) . ?
P1 C2 1.8349(19) . ?
O1 C1 1.142(4) . ?
O2 C11 1.407(2) . ?
O3 C22 1.405(2) . ?
O4 C3 1.383(2) . ?
O4 C3 1.383(2) 8_565 ?
C2 C7 1.393(3) . ?
C2 C3 1.400(3) . ?
C3 C4 1.399(2) . ?
C4 C5 1.395(3) . ?
C4 C8 1.524(3) . ?
C5 C6 1.389(3) . ?
C5 H5 0.9500 . ?
C6 C7 1.396(3) . ?
C6 H6 0.9500 . ?
C7 H7 0.9500 . ?
C8 C4 1.524(3) 8_565 ?
C8 C9 1.534(4) . ?
C8 C10 1.557(4) . ?
C9 H9A 0.9798 . ?
C9 H9B 0.9798 . ?
C10 H10A 0.9799 . ?
C10 H10B 0.9798 . ?
C11 C16 1.392(3) . ?
C11 C12 1.409(2) . ?
C12 C13 1.396(3) . ?
C12 C23 1.543(3) . ?
C13 C14 1.397(3) . ?
C13 H13 0.9500 . ?
C14 C15 1.392(2) . ?
C14 C27 1.533(3) . ?
C15 C16 1.398(3) . ?
C15 H15 0.9500 . ?
C16 C17 1.497(2) . ?
C17 C22 1.397(3) . ?
C17 C18 1.401(3) . ?
C18 C19 1.395(3) . ?
C18 H18 0.9500 . ?
C19 C20 1.397(3) . ?
C19 C31 1.533(3) . ?
C20 C21 1.400(3) . ?
C20 H20 0.9500 . ?
C21 C22 1.406(2) . ?
C21 C35 1.545(3) . ?
C23 C26 1.529(3) . ?
C23 C24 1.540(3) . ?
C23 C25 1.543(3) . ?
C24 H24A 0.9800 . ?
C24 H24B 0.9800 . ?
C24 H24C 0.9800 . ?
C25 H25A 0.9800 . ?
C25 H25B 0.9800 . ?
C25 H25C 0.9800 . ?
C26 H26A 0.9800 . ?
C26 H26B 0.9800 . ?
C26 H26C 0.9800 . ?
C27 C28 1.534(3) . ?
C27 C30 1.535(3) . ?
C27 C29 1.536(3) . ?
C28 H28A 0.9800 . ?
C28 H28B 0.9800 . ?
C28 H28C 0.9800 . ?
C29 H29A 0.9800 . ?
C29 H29B 0.9800 . ?
C29 H29C 0.9800 . ?
C30 H30A 0.9800 . ?
C30 H30B 0.9800 . ?
C30 H30C 0.9800 . ?
C31 C33 1.531(3) . ?
C31 C34 1.533(3) . ?
C31 C32 1.541(3) . ?
C32 H32A 0.9800 . ?
C32 H32B 0.9800 . ?
C32 H32C 0.9800 . ?
C33 H33A 0.9800 . ?
C33 H33B 0.9800 . ?
C33 H33C 0.9800 . ?
C34 H34A 0.9800 . ?
C34 H34B 0.9800 . ?
C34 H34C 0.9800 . ?
C35 C36 1.532(3) . ?
C35 C37 1.539(3) . ?
C35 C38 1.549(3) . ?
C36 H36A 0.9800 . ?
C36 H36B 0.9800 . ?
C36 H36C 0.9800 . ?
C37 H37A 0.9800 . ?
C37 H37B 0.9800 . ?
C37 H37C 0.9800 . ?
C38 H38A 0.9800 . ?
C38 H38B 0.9800 . ?
C38 H38C 0.9800 . ?
